data_4123553
loop_
_publ_author_name
'Liu, Yuzhou'
'Xiao, Wenchang'
'Yi, Jin Ju'
'Hu, Chunhua'
'Park, Sang-Jae'
'Ward, Michael D.'

_publ_section_title
;
 Regulating the Architectures of Hydrogen-Bonded Frameworks through
 Topological Enforcement.
;
_journal_issue 9
_journal_name_full 'Journal of the American Chemical Society'
_journal_page_first 3386
_journal_page_last 3392
_journal_paper_doi 10.1021/jacs.5b00534
_journal_volume 137
_journal_year 2015
_chemical_formula_sum 'C40 H54 N12 O14 S4'
_chemical_formula_weight 1055.19
_chemical_name_systematic
; 
 ? 
;
_space_group_IT_number 2
_symmetry_cell_setting triclinic
_symmetry_space_group_name_Hall '-P 1'
_symmetry_space_group_name_H-M 'P -1'
_atom_sites_solution_hydrogens geom
_atom_sites_solution_primary direct
_atom_sites_solution_secondary difmap
_audit_creation_method SHELXL-97
_cell_angle_alpha 98.787(2)
_cell_angle_beta 92.441(2)
_cell_angle_gamma 94.135(2)
_cell_formula_units_Z 1
_cell_length_a 7.3536(14)
_cell_length_b 12.290(2)
_cell_length_c 17.228(3)
_cell_measurement_reflns_used 2308
_cell_measurement_temperature 100(2)
_cell_measurement_theta_max 23.15
_cell_measurement_theta_min 2.21
_cell_volume 1532.4(5)
_computing_cell_refinement 'Bruker SAINT'
_computing_data_collection 'Bruker APEX2'
_computing_data_reduction 'Bruker SAINT'
_computing_molecular_graphics 'Bruker SHELXTL'
_computing_publication_material 'Bruker SHELXTL'
_computing_structure_refinement 'SHELXL-97 (Sheldrick, 2008)'
_computing_structure_solution 'SHELXS-97 (Sheldrick, 2008)'
_diffrn_ambient_temperature 100(2)
_diffrn_measured_fraction_theta_full 0.998
_diffrn_measured_fraction_theta_max 0.998
_diffrn_measurement_device_type 'Bruker APEX-II CCD'
_diffrn_measurement_method '\w scans'
_diffrn_radiation_monochromator graphite
_diffrn_radiation_source 'fine-focus sealed tube'
_diffrn_radiation_type MoK\a
_diffrn_radiation_wavelength 0.71073
_diffrn_reflns_av_R_equivalents 0.0000
_diffrn_reflns_av_sigmaI/netI 0.0766
_diffrn_reflns_limit_h_max 8
_diffrn_reflns_limit_h_min -8
_diffrn_reflns_limit_k_max 13
_diffrn_reflns_limit_k_min -13
_diffrn_reflns_limit_l_max 19
_diffrn_reflns_limit_l_min 0
_diffrn_reflns_number 4440
_diffrn_reflns_theta_full 23.34
_diffrn_reflns_theta_max 23.34
_diffrn_reflns_theta_min 1.68
_exptl_absorpt_coefficient_mu 0.216
_exptl_absorpt_correction_T_max 0.9893
_exptl_absorpt_correction_T_min 0.9500
_exptl_absorpt_correction_type multi-scan
_exptl_absorpt_process_details SADABS
_exptl_crystal_colour colorless
_exptl_crystal_density_diffrn 1.143
_exptl_crystal_density_method 'not measured'
_exptl_crystal_description plate
_exptl_crystal_F_000 554
_exptl_crystal_size_max 0.24
_exptl_crystal_size_mid 0.11
_exptl_crystal_size_min 0.05
_platon_squeeze_details
;
Highly disordered solvents are treated by PLATON/SQUEEZE program.
;
_refine_diff_density_max 0.449
_refine_diff_density_min -0.492
_refine_diff_density_rms 0.075
_refine_ls_extinction_method none
_refine_ls_goodness_of_fit_ref 1.026
_refine_ls_hydrogen_treatment constr
_refine_ls_matrix_type full
_refine_ls_number_parameters 287
_refine_ls_number_reflns 4440
_refine_ls_number_restraints 9
_refine_ls_restrained_S_all 1.026
_refine_ls_R_factor_all 0.0935
_refine_ls_R_factor_gt 0.0607
_refine_ls_shift/su_max 0.001
_refine_ls_shift/su_mean 0.000
_refine_ls_structure_factor_coef Fsqd
_refine_ls_weighting_details 'calc w=1/[\s^2^(Fo^2^)+(0.0997P)^2^+0.0000P] where P=(Fo^2^+2Fc^2^)/3'
_refine_ls_weighting_scheme calc
_refine_ls_wR_factor_gt 0.1610
_refine_ls_wR_factor_ref 0.1743
_reflns_number_gt 2960
_reflns_number_total 4440
_reflns_threshold_expression >2sigma(I)
_cod_data_source_file ja5b00534_si_008.cif
_cod_data_source_block 14mdw31xsq
_cod_depositor_comments
;
The following automatic conversions were performed:

'_symmetry_cell_setting' value 'Triclinic' changed to 'triclinic'
according to
/usr/data/users/saulius/crontab/automatic-downloads/current/ACS/lib/dictionaries/cif_core.dic
dictionary named 'cif_core.dic' version 2.4.2 from 2011-04-26.

Automatic conversion script
Id: cif_fix_values 3143 2015-03-26 13:38:13Z robertas 
;
_cod_original_cell_volume 1532.3(5)
_cod_database_code 4123553

loop_
_symmetry_equiv_pos_as_xyz
'x, y, z'
'-x, -y, -z'

loop_
_atom_site_label
_atom_site_type_symbol
_atom_site_fract_x
_atom_site_fract_y
_atom_site_fract_z
_atom_site_U_iso_or_equiv
_atom_site_adp_type
_atom_site_occupancy
_atom_site_symmetry_multiplicity
_atom_site_calc_flag
_atom_site_refinement_flags
_atom_site_disorder_assembly
_atom_site_disorder_group
S1 S 0.47299(14) 0.37373(8) 0.88209(7) 0.0252(3) Uani 1 1 d . . .
S2 S -0.01208(14) 0.09603(8) 0.13910(6) 0.0229(3) Uani 1 1 d . . .
O1 O 0.6420(4) 0.4447(2) 0.88669(17) 0.0269(7) Uani 1 1 d . . .
O2 O 0.4719(4) 0.3015(2) 0.94137(17) 0.0263(7) Uani 1 1 d . . .
O3 O 0.3121(4) 0.4354(2) 0.88207(18) 0.0295(7) Uani 1 1 d . . .
O4 O -0.0137(4) 0.2152(2) 0.14010(17) 0.0264(7) Uani 1 1 d . . .
O5 O -0.1938(4) 0.0387(2) 0.12985(17) 0.0282(7) Uani 1 1 d . . .
O6 O 0.1120(4) 0.0466(2) 0.08261(17) 0.0263(7) Uani 1 1 d . . .
C1 C 0.4647(4) 0.28645(19) 0.79017(13) 0.0288(11) Uani 1 1 d G . .
C2 C 0.5095(4) 0.33015(15) 0.72301(16) 0.0352(12) Uani 1 1 d G . .
H2 H 0.5368 0.4075 0.7259 0.042 Uiso 1 1 calc R . .
C3 C 0.5143(4) 0.2607(2) 0.65154(13) 0.0396(12) Uani 1 1 d G . .
H3 H 0.5449 0.2906 0.6056 0.048 Uiso 1 1 calc R . .
C4 C 0.4744(4) 0.1476(2) 0.64723(13) 0.0334(11) Uani 1 1 d G . .
C5 C 0.4297(4) 0.10391(15) 0.71439(16) 0.0321(11) Uani 1 1 d G . .
H5 H 0.4024 0.0266 0.7115 0.038 Uiso 1 1 calc R . .
C6 C 0.4248(4) 0.1733(2) 0.78586(13) 0.0292(10) Uani 1 1 d G . .
H6 H 0.3942 0.1435 0.8318 0.035 Uiso 1 1 calc R . .
C7 C 0.4941(7) 0.0717(4) 0.5721(3) 0.0354(12) Uani 1 1 d . . .
C8 C 0.3938(7) 0.0887(4) 0.5049(3) 0.0379(12) Uani 1 1 d . . .
H8 H 0.3221 0.1504 0.5081 0.045 Uiso 1 1 calc R . .
C9 C 0.3950(7) 0.0186(4) 0.4334(3) 0.0373(12) Uani 1 1 d . . .
C10 C 0.0828(4) 0.0782(2) 0.23182(14) 0.0271(10) Uani 1 1 d G . .
C11 C 0.1950(4) 0.16298(17) 0.27631(16) 0.0314(11) Uani 1 1 d G . .
H11 H 0.2047 0.2342 0.2612 0.038 Uiso 1 1 calc R . .
C12 C 0.2929(4) 0.14350(19) 0.34295(16) 0.0383(12) Uani 1 1 d G . .
H12 H 0.3696 0.2014 0.3734 0.046 Uiso 1 1 calc R . .
C13 C 0.2786(4) 0.0392(2) 0.36509(14) 0.0336(11) Uani 1 1 d G . .
C14 C 0.1664(4) -0.04557(17) 0.32060(16) 0.0338(11) Uani 1 1 d G . .
H14 H 0.1567 -0.1168 0.3357 0.041 Uiso 1 1 calc R . .
C15 C 0.0685(4) -0.02608(18) 0.25396(15) 0.0279(10) Uani 1 1 d G . .
H15 H -0.0082 -0.0840 0.2235 0.033 Uiso 1 1 calc R . .
N1 N 0.8044(5) 0.1884(3) 0.9509(2) 0.0271(9) Uani 1 1 d . . .
H1A H 0.8002 0.1167 0.9509 0.033 Uiso 1 1 calc R . .
H1B H 0.7027 0.2221 0.9512 0.033 Uiso 1 1 calc R . .
N2 N 0.9703(5) 0.3533(3) 0.9499(2) 0.0348(10) Uani 1 1 d . . .
H2A H 0.8696 0.3879 0.9501 0.042 Uiso 1 1 calc R . .
H2B H 1.0771 0.3904 0.9496 0.042 Uiso 1 1 calc R . .
N3 N 1.1149(5) 0.1950(3) 0.9498(2) 0.0271(9) Uani 1 1 d . . .
H3A H 1.1117 0.1233 0.9498 0.033 Uiso 1 1 calc R . .
H3B H 1.2202 0.2336 0.9494 0.033 Uiso 1 1 calc R . .
C16 C 0.9610(6) 0.2448(3) 0.9503(3) 0.0246(10) Uani 1 1 d . . .
N4 N 0.3425(5) 0.6732(3) 0.8752(2) 0.0285(9) Uani 1 1 d . . .
H4A H 0.3348 0.6007 0.8710 0.034 Uiso 1 1 calc R . .
H4B H 0.2426 0.7084 0.8749 0.034 Uiso 1 1 calc R . .
N5 N 0.6564(5) 0.6769(3) 0.8824(2) 0.0280(9) Uani 1 1 d . . .
H5A H 0.6499 0.6044 0.8783 0.034 Uiso 1 1 calc R . .
H5B H 0.7636 0.7147 0.8869 0.034 Uiso 1 1 calc R . .
N6 N 0.5151(5) 0.8386(3) 0.8878(2) 0.0325(9) Uani 1 1 d . . .
H6A H 0.4146 0.8734 0.8872 0.039 Uiso 1 1 calc R . .
H6B H 0.6224 0.8763 0.8922 0.039 Uiso 1 1 calc R . .
C17 C 0.5046(6) 0.7292(3) 0.8819(3) 0.0271(10) Uani 1 1 d . . .
O1A O 0.6540(10) 0.3056(6) 0.4584(4) 0.1015(18) Uani 0.759(7) 1 d PD A 1
C1A C 0.7507(15) 0.2514(9) 0.4118(6) 0.1015(18) Uani 0.759(7) 1 d PD A 1
C2A C 0.8707(16) 0.1695(10) 0.4376(7) 0.1015(18) Uani 0.759(7) 1 d PD A 1
H2A1 H 0.8635 0.1705 0.4944 0.152 Uiso 0.759(7) 1 calc PR A 1
H2A2 H 0.9970 0.1887 0.4257 0.152 Uiso 0.759(7) 1 calc PR A 1
H2A3 H 0.8303 0.0955 0.4097 0.152 Uiso 0.759(7) 1 calc PR A 1
C3A C 0.7397(16) 0.2657(10) 0.3263(6) 0.1015(18) Uani 0.759(7) 1 d PD A 1
H3A1 H 0.6548 0.3215 0.3187 0.152 Uiso 0.759(7) 1 calc PR A 1
H3A2 H 0.6962 0.1952 0.2939 0.152 Uiso 0.759(7) 1 calc PR A 1
H3A3 H 0.8610 0.2896 0.3107 0.152 Uiso 0.759(7) 1 calc PR A 1
O1B O 0.781(3) 0.3060(19) 0.5085(14) 0.1015(18) Uani 0.241(7) 1 d PD A 2
C1B C 0.826(5) 0.231(3) 0.4545(17) 0.1015(18) Uani 0.241(7) 1 d PD A 2
C2B C 0.903(5) 0.131(3) 0.476(2) 0.1015(18) Uani 0.241(7) 1 d PD A 2
H2B1 H 0.9132 0.1367 0.5333 0.152 Uiso 0.241(7) 1 calc PR A 2
H2B2 H 1.0249 0.1250 0.4552 0.152 Uiso 0.241(7) 1 calc PR A 2
H2B3 H 0.8234 0.0658 0.4535 0.152 Uiso 0.241(7) 1 calc PR A 2
C3B C 0.795(5) 0.258(3) 0.3717(18) 0.1015(18) Uani 0.241(7) 1 d PD A 2
H3B1 H 0.7466 0.3303 0.3745 0.152 Uiso 0.241(7) 1 calc PR A 2
H3B2 H 0.7067 0.2014 0.3417 0.152 Uiso 0.241(7) 1 calc PR A 2
H3B3 H 0.9105 0.2580 0.3456 0.152 Uiso 0.241(7) 1 calc PR A 2

loop_
_atom_site_aniso_label
_atom_site_aniso_U_11
_atom_site_aniso_U_22
_atom_site_aniso_U_33
_atom_site_aniso_U_23
_atom_site_aniso_U_13
_atom_site_aniso_U_12
S1 0.0187(6) 0.0226(6) 0.0342(7) 0.0038(5) 0.0021(5) 0.0009(4)
S2 0.0163(5) 0.0234(6) 0.0289(6) 0.0055(5) -0.0015(5) -0.0001(4)
O1 0.0192(15) 0.0240(15) 0.0377(18) 0.0067(14) 0.0022(13) 0.0007(12)
O2 0.0222(16) 0.0254(15) 0.0323(17) 0.0063(14) 0.0063(13) 0.0021(12)
O3 0.0158(15) 0.0290(16) 0.0441(19) 0.0070(15) 0.0011(14) 0.0025(12)
O4 0.0182(15) 0.0257(15) 0.0358(18) 0.0074(14) -0.0006(13) 0.0011(12)
O5 0.0186(15) 0.0290(16) 0.0369(18) 0.0086(14) -0.0036(13) -0.0023(12)
O6 0.0218(16) 0.0285(15) 0.0289(17) 0.0044(13) 0.0018(13) 0.0026(12)
C1 0.022(2) 0.026(2) 0.038(3) 0.001(2) -0.004(2) 0.0042(18)
C2 0.040(3) 0.028(2) 0.040(3) 0.013(2) -0.002(2) 0.007(2)
C3 0.050(3) 0.041(3) 0.028(3) 0.004(2) 0.001(2) 0.007(2)
C4 0.034(3) 0.034(3) 0.030(3) 0.000(2) -0.013(2) 0.006(2)
C5 0.027(3) 0.028(2) 0.039(3) 0.001(2) -0.003(2) -0.0020(19)
C6 0.025(2) 0.032(2) 0.031(3) 0.006(2) -0.001(2) -0.0008(19)
C7 0.041(3) 0.032(3) 0.030(3) -0.002(2) -0.007(2) 0.006(2)
C8 0.044(3) 0.034(3) 0.034(3) 0.003(2) -0.011(2) 0.009(2)
C9 0.044(3) 0.032(3) 0.035(3) 0.004(2) -0.008(2) 0.009(2)
C10 0.020(2) 0.031(2) 0.031(3) 0.005(2) -0.001(2) 0.0017(18)
C11 0.032(3) 0.027(2) 0.035(3) 0.006(2) -0.005(2) 0.0009(19)
C12 0.041(3) 0.034(3) 0.035(3) -0.003(2) -0.012(2) 0.000(2)
C13 0.037(3) 0.035(3) 0.029(3) 0.005(2) -0.005(2) 0.009(2)
C14 0.039(3) 0.033(3) 0.031(3) 0.009(2) -0.002(2) 0.008(2)
C15 0.025(2) 0.029(2) 0.029(3) 0.004(2) 0.003(2) -0.0029(19)
N1 0.0186(19) 0.0241(19) 0.040(2) 0.0091(17) 0.0017(16) 0.0003(15)
N2 0.021(2) 0.024(2) 0.060(3) 0.0093(19) 0.0064(19) 0.0007(15)
N3 0.0184(19) 0.0234(18) 0.040(2) 0.0077(17) 0.0033(17) -0.0005(15)
C16 0.020(2) 0.023(2) 0.030(3) 0.002(2) 0.0050(19) 0.0016(18)
N4 0.0195(19) 0.0234(19) 0.042(2) 0.0039(17) 0.0016(17) 0.0030(15)
N5 0.0182(19) 0.0208(18) 0.045(2) 0.0051(17) 0.0045(17) 0.0004(15)
N6 0.0203(19) 0.022(2) 0.056(3) 0.0091(19) 0.0026(18) 0.0016(15)
C17 0.023(2) 0.025(2) 0.033(3) 0.005(2) 0.001(2) -0.0013(19)
O1A 0.085(4) 0.122(4) 0.091(4) -0.003(3) 0.022(3) 0.001(3)
C1A 0.085(4) 0.122(4) 0.091(4) -0.003(3) 0.022(3) 0.001(3)
C2A 0.085(4) 0.122(4) 0.091(4) -0.003(3) 0.022(3) 0.001(3)
C3A 0.085(4) 0.122(4) 0.091(4) -0.003(3) 0.022(3) 0.001(3)
O1B 0.085(4) 0.122(4) 0.091(4) -0.003(3) 0.022(3) 0.001(3)
C1B 0.085(4) 0.122(4) 0.091(4) -0.003(3) 0.022(3) 0.001(3)
C2B 0.085(4) 0.122(4) 0.091(4) -0.003(3) 0.022(3) 0.001(3)
C3B 0.085(4) 0.122(4) 0.091(4) -0.003(3) 0.022(3) 0.001(3)

loop_
_atom_type_symbol
_atom_type_description
_atom_type_scat_dispersion_real
_atom_type_scat_dispersion_imag
_atom_type_scat_source
C C 0.0033 0.0016 'International Tables Vol C Tables 4.2.6.8 and 6.1.1.4'
H H 0.0000 0.0000 'International Tables Vol C Tables 4.2.6.8 and 6.1.1.4'
N N 0.0061 0.0033 'International Tables Vol C Tables 4.2.6.8 and 6.1.1.4'
O O 0.0106 0.0060 'International Tables Vol C Tables 4.2.6.8 and 6.1.1.4'
S S 0.1246 0.1234 'International Tables Vol C Tables 4.2.6.8 and 6.1.1.4'

loop_
_geom_angle_atom_site_label_1
_geom_angle_atom_site_label_2
_geom_angle_atom_site_label_3
_geom_angle
_geom_angle_site_symmetry_1
_geom_angle_site_symmetry_3
O3 S1 O2 112.51(18) . .
O3 S1 O1 112.46(16) . .
O2 S1 O1 112.28(17) . .
O3 S1 C1 106.43(17) . .
O2 S1 C1 106.16(15) . .
O1 S1 C1 106.42(16) . .
O5 S2 O6 112.64(17) . .
O5 S2 O4 113.23(16) . .
O6 S2 O4 111.94(17) . .
O5 S2 C10 107.09(16) . .
O6 S2 C10 104.78(16) . .
O4 S2 C10 106.46(15) . .
C2 C1 C6 120.0 . .
C2 C1 S1 119.86(15) . .
C6 C1 S1 120.01(15) . .
C1 C2 C3 120.0 . .
C1 C2 H2 120.0 . .
C3 C2 H2 120.0 . .
C4 C3 C2 120.0 . .
C4 C3 H3 120.0 . .
C2 C3 H3 120.0 . .
C3 C4 C5 120.0 . .
C3 C4 C7 120.2(3) . .
C5 C4 C7 119.7(3) . .
C6 C5 C4 120.0 . .
C6 C5 H5 120.0 . .
C4 C5 H5 120.0 . .
C5 C6 C1 120.0 . .
C5 C6 H6 120.0 . .
C1 C6 H6 120.0 . .
C8 C7 C9 118.8(4) . 2_656
C8 C7 C4 118.2(4) . .
C9 C7 C4 123.0(4) 2_656 .
C9 C8 C7 122.4(4) . .
C9 C8 H8 118.8 . .
C7 C8 H8 118.8 . .
C8 C9 C7 118.8(4) . 2_656
C8 C9 C13 119.4(4) . .
C7 C9 C13 121.7(4) 2_656 .
C11 C10 C15 120.0 . .
C11 C10 S2 119.92(15) . .
C15 C10 S2 119.29(14) . .
C12 C11 C10 120.0 . .
C12 C11 H11 120.0 . .
C10 C11 H11 120.0 . .
C11 C12 C13 120.0 . .
C11 C12 H12 120.0 . .
C13 C12 H12 120.0 . .
C14 C13 C12 120.0 . .
C14 C13 C9 121.1(2) . .
C12 C13 C9 118.8(2) . .
C15 C14 C13 120.0 . .
C15 C14 H14 120.0 . .
C13 C14 H14 120.0 . .
C14 C15 C10 120.0 . .
C14 C15 H15 120.0 . .
C10 C15 H15 120.0 . .
C16 N1 H1A 120.0 . .
C16 N1 H1B 120.0 . .
H1A N1 H1B 120.0 . .
C16 N2 H2A 120.0 . .
C16 N2 H2B 120.0 . .
H2A N2 H2B 120.0 . .
C16 N3 H3A 120.0 . .
C16 N3 H3B 120.0 . .
H3A N3 H3B 120.0 . .
N1 C16 N3 120.5(4) . .
N1 C16 N2 120.9(4) . .
N3 C16 N2 118.5(4) . .
C17 N4 H4A 120.0 . .
C17 N4 H4B 120.0 . .
H4A N4 H4B 120.0 . .
C17 N5 H5A 120.0 . .
C17 N5 H5B 120.0 . .
H5A N5 H5B 120.0 . .
C17 N6 H6A 120.0 . .
C17 N6 H6B 120.0 . .
H6A N6 H6B 120.0 . .
N4 C17 N5 120.5(4) . .
N4 C17 N6 119.6(4) . .
N5 C17 N6 119.8(4) . .
O1A C1A C2A 121.6(10) . .
O1A C1A C3A 119.0(10) . .
C2A C1A C3A 119.4(9) . .
C1A C2A H2A1 109.5 . .
C1A C2A H2A2 109.5 . .
H2A1 C2A H2A2 109.5 . .
C1A C2A H2A3 109.5 . .
H2A1 C2A H2A3 109.5 . .
H2A2 C2A H2A3 109.5 . .
C1A C3A H3A1 109.5 . .
C1A C3A H3A2 109.5 . .
H3A1 C3A H3A2 109.5 . .
C1A C3A H3A3 109.5 . .
H3A1 C3A H3A3 109.5 . .
H3A2 C3A H3A3 109.5 . .
O1B C1B C2B 120(2) . .
O1B C1B C3B 114(2) . .
C2B C1B C3B 126(2) . .
C1B C2B H2B1 109.5 . .
C1B C2B H2B2 109.5 . .
H2B1 C2B H2B2 109.5 . .
C1B C2B H2B3 109.5 . .
H2B1 C2B H2B3 109.5 . .
H2B2 C2B H2B3 109.5 . .
C1B C3B H3B1 109.5 . .
C1B C3B H3B2 109.5 . .
H3B1 C3B H3B2 109.5 . .
C1B C3B H3B3 109.5 . .
H3B1 C3B H3B3 109.5 . .
H3B2 C3B H3B3 109.5 . .

loop_
_geom_bond_atom_site_label_1
_geom_bond_atom_site_label_2
_geom_bond_distance
_geom_bond_site_symmetry_2
S1 O3 1.450(3) .
S1 O2 1.452(3) .
S1 O1 1.458(3) .
S1 C1 1.768(2) .
S2 O5 1.456(3) .
S2 O6 1.457(3) .
S2 O4 1.463(3) .
S2 C10 1.766(2) .
C1 C2 1.3900 .
C1 C6 1.3900 .
C2 C3 1.3900 .
C2 H2 0.9500 .
C3 C4 1.3900 .
C3 H3 0.9500 .
C4 C5 1.3900 .
C4 C7 1.495(5) .
C5 C6 1.3900 .
C5 H5 0.9500 .
C6 H6 0.9500 .
C7 C8 1.397(7) .
C7 C9 1.418(6) 2_656
C8 C9 1.392(6) .
C8 H8 0.9500 .
C9 C7 1.418(6) 2_656
C9 C13 1.489(5) .
C10 C11 1.3900 .
C10 C15 1.3900 .
C11 C12 1.3900 .
C11 H11 0.9500 .
C12 C13 1.3900 .
C12 H12 0.9500 .
C13 C14 1.3900 .
C14 C15 1.3900 .
C14 H14 0.9500 .
C15 H15 0.9500 .
N1 C16 1.301(5) .
N1 H1A 0.8800 .
N1 H1B 0.8800 .
N2 C16 1.331(5) .
N2 H2A 0.8800 .
N2 H2B 0.8800 .
N3 C16 1.324(5) .
N3 H3A 0.8800 .
N3 H3B 0.8800 .
N4 C17 1.324(5) .
N4 H4A 0.8800 .
N4 H4B 0.8800 .
N5 C17 1.328(5) .
N5 H5A 0.8800 .
N5 H5B 0.8800 .
N6 C17 1.330(5) .
N6 H6A 0.8800 .
N6 H6B 0.8800 .
O1A C1A 1.245(8) .
C1A C2A 1.490(9) .
C1A C3A 1.509(9) .
C2A H2A1 0.9800 .
C2A H2A2 0.9800 .
C2A H2A3 0.9800 .
C3A H3A1 0.9800 .
C3A H3A2 0.9800 .
C3A H3A3 0.9800 .
O1B C1B 1.278(18) .
C1B C2B 1.48(2) .
C1B C3B 1.52(2) .
C2B H2B1 0.9800 .
C2B H2B2 0.9800 .
C2B H2B3 0.9800 .
C3B H3B1 0.9800 .
C3B H3B2 0.9800 .
C3B H3B3 0.9800 .

loop_
_platon_squeeze_void_nr
_platon_squeeze_void_average_x
_platon_squeeze_void_average_y
_platon_squeeze_void_average_z
_platon_squeeze_void_volume
_platon_squeeze_void_count_electrons
_platon_squeeze_void_content
1 0.001 0.500 0.500 348 83 ' '
